data_7207372
loop_
_publ_author_name
'Li, Di'
'Zhang, Hongyu'
'Wang, Chenguang'
'Huang, Shuo'
'Guo, Jianhua'
'Wang, Yue'

_publ_section_title
;
 Construction of full-color-tunable and strongly emissive materials by
 functionalizing a boron-chelate four-ring-fused \p-conjugated core
;
_journal_issue 10
_journal_name_full 'Journal of Materials Chemistry'
_journal_page_first 4319
_journal_paper_doi 10.1039/c1jm14606h
_journal_volume 22
_journal_year 2012
_chemical_formula_sum 'C25 H18 B N O2'
_chemical_formula_weight 375.21
_chemical_name_systematic
;
?
;
_space_group_IT_number 15
_symmetry_cell_setting monoclinic
_symmetry_space_group_name_Hall '-C 2yc'
_symmetry_space_group_name_H-M 'C 1 2/c 1'
_atom_sites_solution_hydrogens geom
_atom_sites_solution_primary direct
_atom_sites_solution_secondary difmap
_audit_creation_method SHELXL-97
_cell_angle_alpha 90.00
_cell_angle_beta 100.53(3)
_cell_angle_gamma 90.00
_cell_formula_units_Z 8
_cell_length_a 26.232(5)
_cell_length_b 10.000(2)
_cell_length_c 15.213(3)
_cell_measurement_temperature 293(2)
_cell_volume 3923.5(14)
_computing_structure_refinement 'SHELXL-97 (Sheldrick, 1997)'
_computing_structure_solution 'SHELXS-97 (Sheldrick, 1990)'
_diffrn_ambient_temperature 293(2)
_diffrn_measured_fraction_theta_full 0.998
_diffrn_measured_fraction_theta_max 0.998
_diffrn_radiation_monochromator graphite
_diffrn_radiation_source 'fine-focus sealed tube'
_diffrn_radiation_type MoK\a
_diffrn_radiation_wavelength 0.71073
_diffrn_reflns_av_R_equivalents 0.1215
_diffrn_reflns_av_sigmaI/netI 0.0927
_diffrn_reflns_limit_h_max 31
_diffrn_reflns_limit_h_min -30
_diffrn_reflns_limit_k_max 11
_diffrn_reflns_limit_k_min -11
_diffrn_reflns_limit_l_max 18
_diffrn_reflns_limit_l_min -18
_diffrn_reflns_number 14832
_diffrn_reflns_theta_full 25.00
_diffrn_reflns_theta_max 25.00
_diffrn_reflns_theta_min 3.12
_exptl_absorpt_coefficient_mu 0.080
_exptl_absorpt_correction_T_max 0.9877
_exptl_absorpt_correction_T_min 0.9819
_exptl_absorpt_correction_type multi-scan
_exptl_crystal_density_diffrn 1.270
_exptl_crystal_density_method 'not measured'
_exptl_crystal_F_000 1568
_exptl_crystal_size_max 0.23
_exptl_crystal_size_mid 0.17
_exptl_crystal_size_min 0.16
_refine_diff_density_max 0.154
_refine_diff_density_min -0.140
_refine_diff_density_rms 0.041
_refine_ls_extinction_coef 0.0012(3)
_refine_ls_extinction_expression Fc^*^=kFc[1+0.001xFc^2^\l^3^/sin(2\q)]^-1/4^
_refine_ls_extinction_method SHELXL
_refine_ls_goodness_of_fit_ref 0.997
_refine_ls_hydrogen_treatment constr
_refine_ls_matrix_type full
_refine_ls_number_parameters 263
_refine_ls_number_reflns 3454
_refine_ls_number_restraints 0
_refine_ls_restrained_S_all 0.997
_refine_ls_R_factor_all 0.1743
_refine_ls_R_factor_gt 0.0742
_refine_ls_shift/su_max 0.003
_refine_ls_shift/su_mean 0.001
_refine_ls_structure_factor_coef Fsqd
_refine_ls_weighting_details 'calc w=1/[\s^2^(Fo^2^)+(0.0589P)^2^+0.0000P] where P=(Fo^2^+2Fc^2^)/3'
_refine_ls_weighting_scheme calc
_refine_ls_wR_factor_gt 0.1247
_refine_ls_wR_factor_ref 0.1540
_reflns_number_gt 1545
_reflns_number_total 3454
_reflns_threshold_expression >2sigma(I)
_cod_data_source_file c1jm14606h.txt
_cod_data_source_block 1
_cod_original_cell_volume 3923.4(13)
_cod_original_sg_symbol_H-M C2/c
_cod_database_code 7207372

loop_
_symmetry_equiv_pos_as_xyz
'x, y, z'
'-x, y, -z+1/2'
'x+1/2, y+1/2, z'
'-x+1/2, y+1/2, -z+1/2'
'-x, -y, -z'
'x, -y, z-1/2'
'-x+1/2, -y+1/2, -z'
'x+1/2, -y+1/2, z-1/2'

loop_
_atom_site_label
_atom_site_type_symbol
_atom_site_fract_x
_atom_site_fract_y
_atom_site_fract_z
_atom_site_U_iso_or_equiv
_atom_site_adp_type
_atom_site_occupancy
_atom_site_symmetry_multiplicity
_atom_site_calc_flag
_atom_site_refinement_flags
B1 B 0.14000(15) 0.7370(4) 0.0893(2) 0.0474(10) Uani 1 1 d .
C1 C 0.16194(13) 0.6225(3) 0.1592(2) 0.0482(9) Uani 1 1 d .
C2 C 0.14112(16) 0.4962(3) 0.1594(3) 0.0678(11) Uani 1 1 d .
H2 H 0.1137 0.4724 0.1143 0.081 Uiso 1 1 calc R
C3 C 0.1601(2) 0.4031(4) 0.2253(3) 0.0898(15) Uani 1 1 d .
H3 H 0.1453 0.3184 0.2237 0.108 Uiso 1 1 calc R
C4 C 0.1998(2) 0.4350(5) 0.2913(3) 0.0860(14) Uani 1 1 d .
H4 H 0.2121 0.3728 0.3355 0.103 Uiso 1 1 calc R
C5 C 0.22183(16) 0.5580(5) 0.2933(3) 0.0801(12) Uani 1 1 d .
H5 H 0.2494 0.5803 0.3385 0.096 Uiso 1 1 calc R
C6 C 0.20298(14) 0.6499(4) 0.2275(3) 0.0648(10) Uani 1 1 d .
H6 H 0.2186 0.7336 0.2293 0.078 Uiso 1 1 calc R
C7 C 0.09195(14) 0.6963(3) 0.0132(2) 0.0519(9) Uani 1 1 d .
C8 C 0.04174(15) 0.7360(4) 0.0118(2) 0.0809(13) Uani 1 1 d .
H8 H 0.0350 0.7919 0.0572 0.097 Uiso 1 1 calc R
C9 C 0.00069(17) 0.6970(5) -0.0536(3) 0.1070(17) Uani 1 1 d .
H9 H -0.0328 0.7259 -0.0520 0.128 Uiso 1 1 calc R
C10 C 0.0103(2) 0.6151(5) -0.1207(3) 0.1021(17) Uani 1 1 d .
H10 H -0.0170 0.5866 -0.1647 0.123 Uiso 1 1 calc R
C11 C 0.0591(2) 0.5757(4) -0.1232(3) 0.0935(15) Uani 1 1 d .
H11 H 0.0655 0.5213 -0.1695 0.112 Uiso 1 1 calc R
C12 C 0.09953(17) 0.6160(4) -0.0572(3) 0.0759(12) Uani 1 1 d .
H12 H 0.1330 0.5881 -0.0602 0.091 Uiso 1 1 calc R
C13 C 0.18400(14) 0.9135(4) 0.0155(2) 0.0574(10) Uani 1 1 d .
C14 C 0.21436(15) 0.9429(4) -0.0482(3) 0.0711(11) Uani 1 1 d .
H14 H 0.2332 0.8756 -0.0698 0.085 Uiso 1 1 calc R
C15 C 0.21637(17) 1.0710(5) -0.0787(3) 0.0867(13) Uani 1 1 d .
H15 H 0.2365 1.0897 -0.1216 0.104 Uiso 1 1 calc R
C16 C 0.18922(17) 1.1728(5) -0.0474(3) 0.0856(14) Uani 1 1 d .
H16 H 0.1905 1.2588 -0.0702 0.103 Uiso 1 1 calc R
C17 C 0.16061(15) 1.1484(4) 0.0166(3) 0.0733(11) Uani 1 1 d .
H17 H 0.1432 1.2179 0.0390 0.088 Uiso 1 1 calc R
C18 C 0.15735(13) 1.0181(3) 0.0489(2) 0.0552(10) Uani 1 1 d .
C19 C 0.13111(13) 0.9848(3) 0.1191(2) 0.0534(9) Uani 1 1 d .
C20 C 0.09212(14) 1.0025(4) 0.2336(3) 0.0598(10) Uani 1 1 d .
C21 C 0.06939(16) 1.0522(4) 0.3022(3) 0.0790(13) Uani 1 1 d .
H21 H 0.0664 1.1432 0.3130 0.095 Uiso 1 1 calc R
C22 C 0.05179(16) 0.9549(5) 0.3528(3) 0.0824(13) Uani 1 1 d .
H22 H 0.0357 0.9811 0.3997 0.099 Uiso 1 1 calc R
C23 C 0.05674(15) 0.8214(4) 0.3375(3) 0.0747(12) Uani 1 1 d .
H23 H 0.0440 0.7600 0.3740 0.090 Uiso 1 1 calc R
C24 C 0.08019(13) 0.7753(4) 0.2691(2) 0.0648(10) Uani 1 1 d .
H24 H 0.0835 0.6843 0.2586 0.078 Uiso 1 1 calc R
C25 C 0.09829(13) 0.8699(3) 0.2175(2) 0.0519(9) Uani 1 1 d .
N1 N 0.12370(9) 0.8623(3) 0.14400(17) 0.0480(7) Uani 1 1 d .
O1 O 0.18438(8) 0.7897(2) 0.04915(15) 0.0581(7) Uani 1 1 d .
O2 O 0.11308(9) 1.0763(2) 0.17063(17) 0.0662(7) Uani 1 1 d .

loop_
_atom_site_aniso_label
_atom_site_aniso_U_11
_atom_site_aniso_U_22
_atom_site_aniso_U_33
_atom_site_aniso_U_23
_atom_site_aniso_U_13
_atom_site_aniso_U_12
B1 0.051(2) 0.049(2) 0.045(2) -0.0063(19) 0.017(2) -0.005(2)
C1 0.047(2) 0.051(2) 0.049(2) -0.0061(17) 0.0137(19) -0.0015(17)
C2 0.082(3) 0.060(2) 0.062(3) 0.001(2) 0.013(2) -0.009(2)
C3 0.132(5) 0.054(3) 0.086(4) 0.008(2) 0.025(3) -0.008(3)
C4 0.110(4) 0.074(3) 0.074(3) 0.011(3) 0.021(3) 0.034(3)
C5 0.072(3) 0.092(3) 0.070(3) 0.000(3) -0.002(2) 0.020(3)
C6 0.054(2) 0.067(2) 0.070(3) 0.001(2) 0.006(2) -0.002(2)
C7 0.057(2) 0.055(2) 0.045(2) 0.0002(17) 0.0138(19) -0.0012(18)
C8 0.059(3) 0.131(4) 0.052(3) -0.021(2) 0.008(2) -0.018(3)
C9 0.065(3) 0.184(5) 0.071(3) -0.019(3) 0.011(3) -0.026(3)
C10 0.101(4) 0.135(4) 0.065(3) -0.016(3) 0.000(3) -0.048(4)
C11 0.119(4) 0.100(3) 0.058(3) -0.029(2) 0.007(3) -0.012(3)
C12 0.086(3) 0.080(3) 0.059(3) -0.018(2) 0.007(3) 0.002(2)
C13 0.052(2) 0.066(2) 0.053(2) 0.009(2) 0.005(2) -0.010(2)
C14 0.061(3) 0.086(3) 0.069(3) 0.012(2) 0.019(2) -0.011(2)
C15 0.071(3) 0.109(4) 0.082(3) 0.024(3) 0.020(3) -0.014(3)
C16 0.078(3) 0.086(3) 0.092(3) 0.038(3) 0.012(3) -0.015(3)
C17 0.066(3) 0.064(3) 0.087(3) 0.016(2) 0.005(2) -0.006(2)
C18 0.048(2) 0.059(2) 0.055(2) 0.0096(19) 0.002(2) -0.0047(19)
C19 0.053(2) 0.053(2) 0.053(2) -0.005(2) 0.004(2) -0.0037(18)
C20 0.052(2) 0.068(3) 0.060(3) -0.011(2) 0.011(2) -0.002(2)
C21 0.077(3) 0.076(3) 0.085(3) -0.033(3) 0.015(3) 0.003(2)
C22 0.071(3) 0.110(4) 0.069(3) -0.026(3) 0.020(2) 0.006(3)
C23 0.072(3) 0.098(3) 0.059(3) -0.005(2) 0.025(2) -0.001(2)
C24 0.065(3) 0.072(3) 0.061(2) 0.000(2) 0.021(2) -0.003(2)
C25 0.049(2) 0.057(2) 0.051(2) -0.0137(19) 0.0109(19) -0.0010(18)
N1 0.0434(17) 0.0507(17) 0.0500(18) 0.0000(14) 0.0085(15) -0.0029(14)
O1 0.0551(16) 0.0584(15) 0.0654(16) 0.0037(12) 0.0233(13) -0.0019(12)
O2 0.0670(17) 0.0551(14) 0.0768(18) -0.0112(14) 0.0137(15) -0.0015(13)

loop_
_atom_type_symbol
_atom_type_description
_atom_type_scat_dispersion_real
_atom_type_scat_dispersion_imag
_atom_type_scat_source
C C 0.0033 0.0016 'International Tables Vol C Tables 4.2.6.8 and 6.1.1.4'
H H 0.0000 0.0000 'International Tables Vol C Tables 4.2.6.8 and 6.1.1.4'
B B 0.0013 0.0007 'International Tables Vol C Tables 4.2.6.8 and 6.1.1.4'
N N 0.0061 0.0033 'International Tables Vol C Tables 4.2.6.8 and 6.1.1.4'
O O 0.0106 0.0060 'International Tables Vol C Tables 4.2.6.8 and 6.1.1.4'

loop_
_geom_angle_atom_site_label_1
_geom_angle_atom_site_label_2
_geom_angle_atom_site_label_3
_geom_angle
O1 B1 C1 108.1(3)
O1 B1 C7 111.2(3)
C1 B1 C7 116.1(3)
O1 B1 N1 103.6(2)
C1 B1 N1 108.2(3)
C7 B1 N1 108.9(3)
C2 C1 C6 115.9(3)
C2 C1 B1 124.4(3)
C6 C1 B1 119.7(3)
C1 C2 C3 121.7(4)
C1 C2 H2 119.1
C3 C2 H2 119.1
C4 C3 C2 120.3(4)
C4 C3 H3 119.8
C2 C3 H3 119.8
C3 C4 C5 120.0(4)
C3 C4 H4 120.0
C5 C4 H4 120.0
C4 C5 C6 119.5(4)
C4 C5 H5 120.3
C6 C5 H5 120.3
C1 C6 C5 122.7(4)
C1 C6 H6 118.7
C5 C6 H6 118.7
C8 C7 C12 115.5(4)
C8 C7 B1 124.4(3)
C12 C7 B1 120.2(3)
C7 C8 C9 123.3(4)
C7 C8 H8 118.4
C9 C8 H8 118.4
C10 C9 C8 118.8(5)
C10 C9 H9 120.6
C8 C9 H9 120.6
C11 C10 C9 120.1(5)
C11 C10 H10 120.0
C9 C10 H10 120.0
C10 C11 C12 120.2(4)
C10 C11 H11 119.9
C12 C11 H11 119.9
C11 C12 C7 122.2(4)
C11 C12 H12 118.9
C7 C12 H12 118.9
O1 C13 C14 119.7(4)
O1 C13 C18 121.4(3)
C14 C13 C18 118.7(3)
C15 C14 C13 119.8(4)
C15 C14 H14 120.1
C13 C14 H14 120.1
C14 C15 C16 121.4(4)
C14 C15 H15 119.3
C16 C15 H15 119.3
C17 C16 C15 120.3(4)
C17 C16 H16 119.8
C15 C16 H16 119.8
C16 C17 C18 119.8(4)
C16 C17 H17 120.1
C18 C17 H17 120.1
C17 C18 C13 120.0(4)
C17 C18 C19 123.7(4)
C13 C18 C19 116.2(3)
N1 C19 O2 112.5(3)
N1 C19 C18 124.0(3)
O2 C19 C18 123.5(3)
C25 C20 C21 124.4(4)
C25 C20 O2 108.5(3)
C21 C20 O2 127.1(4)
C22 C21 C20 113.8(4)
C22 C21 H21 123.1
C20 C21 H21 123.1
C23 C22 C21 123.1(4)
C23 C22 H22 118.5
C21 C22 H22 118.5
C22 C23 C24 121.6(4)
C22 C23 H23 119.2
C24 C23 H23 119.2
C25 C24 C23 116.7(3)
C25 C24 H24 121.6
C23 C24 H24 121.6
C20 C25 C24 120.3(3)
C20 C25 N1 106.5(3)
C24 C25 N1 133.1(3)
C19 N1 C25 107.3(3)
C19 N1 B1 120.9(3)
C25 N1 B1 131.7(3)
C13 O1 B1 121.8(3)
C19 O2 C20 105.3(3)

loop_
_geom_bond_atom_site_label_1
_geom_bond_atom_site_label_2
_geom_bond_distance
B1 O1 1.505(4)
B1 C1 1.597(5)
B1 C7 1.600(5)
B1 N1 1.605(4)
C1 C2 1.376(4)
C1 C6 1.380(4)
C2 C3 1.392(5)
C2 H2 0.9300
C3 C4 1.346(6)
C3 H3 0.9300
C4 C5 1.357(5)
C4 H4 0.9300
C5 C6 1.381(5)
C5 H5 0.9300
C6 H6 0.9300
C7 C8 1.372(5)
C7 C12 1.382(4)
C8 C9 1.382(5)
C8 H8 0.9300
C9 C10 1.367(6)
C9 H9 0.9300
C10 C11 1.347(6)
C10 H10 0.9300
C11 C12 1.381(5)
C11 H11 0.9300
C12 H12 0.9300
C13 O1 1.339(4)
C13 C14 1.394(5)
C13 C18 1.404(5)
C14 C15 1.367(5)
C14 H14 0.9300
C15 C16 1.377(5)
C15 H15 0.9300
C16 C17 1.355(5)
C16 H16 0.9300
C17 C18 1.400(4)
C17 H17 0.9300
C18 C19 1.412(4)
C19 N1 1.307(4)
C19 O2 1.346(4)
C20 C25 1.363(4)
C20 C21 1.387(5)
C20 O2 1.399(4)
C21 C22 1.371(5)
C21 H21 0.9300
C22 C23 1.366(5)
C22 H22 0.9300
C23 C24 1.381(4)
C23 H23 0.9300
C24 C25 1.369(4)
C24 H24 0.9300
C25 N1 1.405(4)
